data_7100282
loop_
_publ_author_name
'C. Willis'
'Conor Barry'
'Nick Bushby'
'Jonathan P. H. Charmant'
'Jon D. Elsworth'
'John R. Harding'

_publ_section_title
;
Total synthesis of a diastereomer of the marine
natural product clavosolide A
;
_journal_name_full 'Chemical Communications'
_journal_paper_doi 10.1039/b509757f
_journal_year 2005
_chemical_absolute_configuration syn
_chemical_formula_moiety 'C28 H44 O8, 2(H2 O)'
_chemical_formula_sum 'C28 H48 O10'
_chemical_formula_weight 544.66
_space_group_IT_number 5
_symmetry_cell_setting monoclinic
_symmetry_space_group_name_Hall 'C 2y'
_symmetry_space_group_name_H-M 'C 1 2 1'
_cell_angle_alpha 90.00
_cell_angle_beta 100.07(3)
_cell_angle_gamma 90.00
_cell_formula_units_Z 2
_cell_length_a 20.351(4)
_cell_length_b 8.8020(18)
_cell_length_c 8.8390(18)
_cell_measurement_temperature 100(2)
_cell_volume 1558.9(6)
_diffrn_ambient_temperature 100(2)
_exptl_crystal_density_diffrn 1.160
_cod_depositor_comments
;
The following automatic conversions were performed:
'_symmetry_cell_setting' value 'Monoclinic' changed to 'monoclinic'
according to '/home/saulius/struct/CIF-dictionaries/cif_core.dic'
dictionary named 'cif_core.dic' version 2.4.1 from 2010-06-29.

Automatic conversion script
Id: cif_fix_enum 1527 2010-12-29 10:47:43Z saulius 
;
_cod_original_sg_symbol_H-M 'C 2'
_cod_database_code 7100282

loop_
_symmetry_equiv_pos_as_xyz
'x, y, z'
'-x, y, -z'
'x+1/2, y+1/2, z'
'-x+1/2, y+1/2, -z'

loop_
_atom_site_label
_atom_site_type_symbol
_atom_site_fract_x
_atom_site_fract_y
_atom_site_fract_z
_atom_site_U_iso_or_equiv
_atom_site_adp_type
_atom_site_occupancy
_atom_site_symmetry_multiplicity
_atom_site_calc_flag
_atom_site_refinement_flags
_atom_site_disorder_assembly
_atom_site_disorder_group
C1 C 0.58758(15) 0.7983(5) 0.2259(4) 0.0395(10) Uani 1 1 d . . .
H1A H 0.6303 0.8506 0.2216 0.047 Uiso 1 1 calc R . .
H1B H 0.5740 0.7421 0.1284 0.047 Uiso 1 1 calc R . .
C2 C 0.59686(14) 0.6882(4) 0.3596(4) 0.0301(7) Uani 1 1 d . . .
H2A H 0.5537 0.6344 0.3612 0.036 Uiso 1 1 calc R . .
C3 C 0.65165(16) 0.5698(5) 0.3549(6) 0.0479(12) Uani 1 1 d . . .
H3 H 0.6940 0.6244 0.3472 0.058 Uiso 1 1 calc R . .
C4 C 0.66277(17) 0.4768(4) 0.5043(7) 0.0577(15) Uani 1 1 d . . .
H4 H 0.6232 0.4100 0.5062 0.069 Uiso 1 1 calc R . .
C5 C 0.67269(16) 0.5778(4) 0.6427(5) 0.0424(10) Uani 1 1 d . . .
H5A H 0.7168 0.6279 0.6525 0.051 Uiso 1 1 calc R . .
H5B H 0.6728 0.5151 0.7356 0.051 Uiso 1 1 calc R . .
C6 C 0.61865(14) 0.6991(4) 0.6343(4) 0.0270(7) Uani 1 1 d . . .
H6 H 0.5751 0.6500 0.6426 0.032 Uiso 1 1 calc R . .
C7 C 0.63607(14) 0.8136(4) 0.7600(3) 0.0292(7) Uani 1 1 d . . .
H7A H 0.6786 0.8629 0.7483 0.035 Uiso 1 1 calc R . .
H7B H 0.6437 0.7594 0.8596 0.035 Uiso 1 1 calc R . .
C8 C 0.58426(14) 0.9367(4) 0.7658(3) 0.0292(7) Uani 1 1 d . . .
H8 H 0.5722 0.9858 0.6627 0.035 Uiso 1 1 calc R . .
C9 C 0.46514(15) 0.9135(5) 0.7551(3) 0.0319(8) Uani 1 1 d . . .
C10 C 0.60927(17) 1.0544(7) 0.8846(4) 0.0476(12) Uani 1 1 d . . .
H10 H 0.6221 1.0151 0.9918 0.057 Uiso 1 1 calc R . .
C11 C 0.5852(2) 1.2151(8) 0.8722(8) 0.089(2) Uani 1 1 d . . .
H11A H 0.5504 1.2423 0.7834 0.107 Uiso 1 1 calc R . .
H11B H 0.5821 1.2698 0.9686 0.107 Uiso 1 1 calc R . .
C12 C 0.65289(18) 1.1767(5) 0.8416(5) 0.0462(11) Uani 1 1 d . . .
H12 H 0.6572 1.1780 0.7306 0.055 Uiso 1 1 calc R . .
C13 C 0.71590(19) 1.2208(7) 0.9519(5) 0.0559(13) Uani 1 1 d . . .
H13A H 0.7087 1.2082 1.0579 0.084 Uiso 1 1 calc R . .
H13B H 0.7268 1.3271 0.9346 0.084 Uiso 1 1 calc R . .
H13C H 0.7529 1.1556 0.9342 0.084 Uiso 1 1 calc R . .
C14 C 0.6340(2) 0.4656(7) 0.2151(8) 0.095(3) Uani 1 1 d . . .
H14A H 0.6367 0.5230 0.1214 0.142 Uiso 1 1 calc R . .
H14B H 0.5885 0.4267 0.2100 0.142 Uiso 1 1 calc R . .
H14C H 0.6654 0.3804 0.2244 0.142 Uiso 1 1 calc R . .
O1 O 0.61224(9) 0.7803(2) 0.4930(2) 0.0205(4) Uani 1 1 d . . .
O2 O 0.72112(12) 0.3843(3) 0.5108(7) 0.0889(16) Uani 1 1 d . . .
H2 H 0.7101 0.2922 0.5069 0.133 Uiso 1 1 calc R . .
O3 O 0.45534(11) 1.0370(3) 0.6989(3) 0.0353(6) Uani 1 1 d . . .
O4 O 0.52609(10) 0.8542(4) 0.8033(2) 0.0354(6) Uani 1 1 d . . .
O5 O 0.67515(12) 0.1002(3) 0.4579(4) 0.0371(6) Uani 1 1 d . . .
H5C H 0.698(3) 0.025(7) 0.458(6) 0.056 Uiso 1 1 d . . .
H5D H 0.637(3) 0.065(6) 0.412(5) 0.056 Uiso 1 1 d . . .

loop_
_atom_site_aniso_label
_atom_site_aniso_U_11
_atom_site_aniso_U_22
_atom_site_aniso_U_33
_atom_site_aniso_U_23
_atom_site_aniso_U_13
_atom_site_aniso_U_12
C1 0.0207(14) 0.073(3) 0.0262(15) -0.0190(18) 0.0083(11) -0.0119(17)
C2 0.0151(13) 0.0287(17) 0.0481(19) -0.0202(15) 0.0105(12) -0.0040(12)
C3 0.0181(14) 0.038(2) 0.090(3) -0.045(2) 0.0172(17) -0.0082(15)
C4 0.0172(15) 0.0119(14) 0.147(5) -0.010(2) 0.024(2) -0.0007(13)
C5 0.0209(14) 0.0211(17) 0.087(3) 0.0225(17) 0.0150(16) 0.0067(13)
C6 0.0166(12) 0.0201(14) 0.0452(17) 0.0131(14) 0.0083(12) 0.0045(11)
C7 0.0176(13) 0.044(2) 0.0261(13) 0.0140(14) 0.0028(10) 0.0081(13)
C8 0.0182(13) 0.049(2) 0.0195(12) -0.0021(14) 0.0015(10) 0.0077(14)
C9 0.0207(14) 0.058(2) 0.0163(12) -0.0049(14) 0.0012(10) 0.0080(15)
C10 0.0230(15) 0.092(3) 0.0263(15) -0.028(2) -0.0009(12) 0.0042(19)
C11 0.030(2) 0.108(5) 0.116(4) -0.092(4) -0.023(2) 0.024(3)
C12 0.0305(18) 0.053(2) 0.048(2) -0.0306(19) -0.0135(15) 0.0119(18)
C13 0.0323(19) 0.074(3) 0.054(2) -0.036(2) -0.0111(17) 0.009(2)
C14 0.037(2) 0.096(4) 0.155(6) -0.107(5) 0.027(3) -0.014(3)
O1 0.0195(9) 0.0152(9) 0.0271(10) -0.0044(8) 0.0046(7) 0.0002(8)
O2 0.0171(11) 0.0137(12) 0.240(5) -0.021(2) 0.033(2) -0.0016(10)
O3 0.0207(11) 0.0437(15) 0.0386(12) -0.0122(12) -0.0033(9) 0.0054(11)
O4 0.0176(9) 0.0657(18) 0.0230(10) 0.0055(11) 0.0040(8) 0.0086(11)
O5 0.0177(11) 0.0155(11) 0.0757(18) -0.0050(12) 0.0013(11) -0.0014(9)

loop_
_geom_bond_atom_site_label_1
_geom_bond_atom_site_label_2
_geom_bond_distance
_geom_bond_site_symmetry_2
_geom_bond_publ_flag
C1 C9 1.507(5) 2_656 ?
C1 C2 1.514(6) . ?
C1 H1A 0.9900 . ?
C1 H1B 0.9900 . ?
C2 O1 1.421(4) . ?
C2 C3 1.532(4) . ?
C2 H2A 1.0000 . ?
C3 C14 1.531(5) . ?
C3 C4 1.536(7) . ?
C3 H3 1.0000 . ?
C4 O2 1.433(4) . ?
C4 C5 1.496(7) . ?
C4 H4 1.0000 . ?
C5 C6 1.525(4) . ?
C5 H5A 0.9900 . ?
C5 H5B 0.9900 . ?
C6 O1 1.425(4) . ?
C6 C7 1.496(5) . ?
C6 H6 1.0000 . ?
C7 C8 1.519(4) . ?
C7 H7A 0.9900 . ?
C7 H7B 0.9900 . ?
C8 O4 1.475(4) . ?
C8 C10 1.499(5) . ?
C8 H8 1.0000 . ?
C9 O3 1.198(5) . ?
C9 O4 1.344(4) . ?
C9 C1 1.507(5) 2_656 ?
C10 C12 1.486(7) . ?
C10 C11 1.495(8) . ?
C10 H10 1.0000 . ?
C11 C12 1.489(6) . ?
C11 H11A 0.9900 . ?
C11 H11B 0.9900 . ?
C12 C13 1.519(5) . ?
C12 H12 1.0000 . ?
C13 H13A 0.9800 . ?
C13 H13B 0.9800 . ?
C13 H13C 0.9800 . ?
C14 H14A 0.9800 . ?
C14 H14B 0.9800 . ?
C14 H14C 0.9800 . ?
O2 H2 0.8400 . ?
O5 H5C 0.80(6) . ?
O5 H5D 0.88(5) . ?
